data_1532446
loop_
_publ_author_name
'Zouari, N.'
'Daoud, A.'
'Mhiri, T.'
'Lebraud, E.'
'Gravereau, P.'

_publ_section_title
;
 Crystal structure and Rietveld refinement using X-ray powder diffraction
 data of two potassium and ammonium - samarium condensed phosphates: K Sm
 H P3 O10 and N H4 Sm H P3 O10
;
_journal_name_full 'International Journal of Inorganic Materials'
_journal_page_first 379
_journal_page_last 387
_journal_volume 2
_journal_year 2000
_chemical_formula_sum 'H5 N O10 P3 Sm'
_chemical_name_systematic '(N H4) Sm H (P3 O10)'
_space_group_IT_number 2
_symmetry_space_group_name_Hall '-P 1'
_symmetry_space_group_name_H-M 'P -1'
_cell_angle_alpha 106.354
_cell_angle_beta 105.961
_cell_angle_gamma 82.471
_cell_formula_units_Z 2
_cell_length_a 6.9782
_cell_length_b 7.7578
_cell_length_c 8.623
_cell_volume 429.928
_citation_journal_id_ASTM IJIMCR
_cod_data_source_file Zouari_IJIMCR_2000_1700.cif
_cod_data_source_block H5N1O10P3Sm1
_cod_original_cell_volume 429.9279
_cod_original_formula_sum 'H5 N1 O10 P3 Sm1'
_cod_database_code 1532446

loop_
_symmetry_equiv_pos_as_xyz
x,y,z
-x,-y,-z

loop_
_atom_site_label
_atom_site_type_symbol
_atom_site_fract_x
_atom_site_fract_y
_atom_site_fract_z
_atom_site_occupancy
_atom_site_U_iso_or_equiv
H3 H+1 0.1442 0.6157 0.3735 1 0.0
H4 H+1 0.3381 0.6855 0.5092 1 0.0
H1 H+1 0.3049 0.1952 0.4467 1 0.0
P2 P+5 0.1504 0.0376 0.8645 1 0.0
P1 P+5 0.329 0.3 0.1588 1 0.0
H2 H+1 0.1789 0.8222 0.4343 1 0.0
N1 N-3 0.198 0.7118 0.4677 1 0.0
O9 O-2 0.202 0.392 0.74 1 0.0
O5 O-2 0.039 0.856 0.16 1 0.0
O7 O-2 0.283 0.059 0.756 1 0.0
Sm1 Sm+3 0.2265 0.6323 0.9903 1 0.0
O4 O-2 0.282 0.101 0.046 1 0.0
O1 O-2 0.405 0.299 0.333 1 0.0
P3 P+5 0.33 0.2277 0.6849 1 0.0
O3 O-2 0.131 0.421 0.133 1 0.0
O8 O-2 0.444 0.761 0.254 1 0.0
O2 O-2 0.46 0.367 0.083 1 0.0
H5 H+1 0.1308 0.7239 0.5539 1 0.0
O10 O-2 0.261 0.148 0.496 1 0.0
O6 O-2 0.143 0.845 0.831 1 0.0
